data_9009919
loop_
_publ_author_name
'Kisi, E. H.'
'Howard, C. J.'
'Hill, R. J.'

_publ_section_title
;
 Crystal structure of orthorhombic zirconia in partially stabilized zirconia
;
_journal_name_full 'Journal of the American Ceramic Society'
_journal_page_first 1757
_journal_page_last 1760
_journal_paper_doi 10.1111/j.1151-2916.1989.tb06322.x
_journal_volume 72
_journal_year 1989
_chemical_formula_structural ZrO2
_chemical_formula_sum 'O2 Zr'
_chemical_name_mineral Baddeleyite
_space_group_IT_number 29
_symmetry_space_group_name_Hall 'P 2c -2b'
_symmetry_space_group_name_H-M 'P b c 21'
_cell_angle_alpha 90
_cell_angle_beta 90
_cell_angle_gamma 90
_cell_length_a 5.068
_cell_length_b 5.260
_cell_length_c 5.077
_cell_formula_units_Z 4
_cell_volume 135.341
_database_code_amcsd 0014064
_exptl_crystal_density_diffrn 6.047
_cod_original_formula_sum 'Zr O2'
_cod_database_code 9009919

loop_
_space_group_symop_operation_xyz
x,y,z
-x,1/2+y,z
x,1/2-y,1/2+z
-x,-y,1/2+z

loop_
_atom_site_label
_atom_site_fract_x
_atom_site_fract_y
_atom_site_fract_z
_atom_site_U_iso_or_equiv
Zr 0.26700 0.03000 0.25000 0.00507
O1 0.06800 0.36100 0.10600 0.01013
O2 0.53700 0.22900 0.00000 0.00253

loop_
_cod_related_entry_id
_cod_related_entry_database
_cod_related_entry_code
1 ChemSpider 4955305
2 AMCSD 0014064
